data_4133768
loop_
_publ_author_name
'Zhuang, Jiaxin'
'Abella, Laura'
'Sergentu, Dumitru-Claudiu'
'Yao, Yang-Rong'
'Jin, Meihe'
'Yang, Wei'
'Zhang, Xingxing'
'Li, Xiaomeng'
'Zhang, Duo'
'Zhao, Yiming'
'Li, Xiaohong'
'Wang, Shuao'
'Echegoyen, Luis'
'Autschbach, Jochen'
'Chen, Ning'

_publ_section_title
;
 Diuranium(IV) Carbide Cluster U<sub>2</sub>C<sub>2</sub> Stabilized
 Inside Fullerene Cages.
;
_journal_issue 51
_journal_name_full 'Journal of the American Chemical Society'
_journal_page_first 20249
_journal_page_last 20260
_journal_paper_doi 10.1021/jacs.9b10247
_journal_volume 141
_journal_year 2019
_chemical_formula_moiety 'C82 U1.48, C36 H44 N4 Ni0.92, 0.08(Ni), C S2, 1.5(C6 H6), 0.55(U)'
_chemical_formula_sum 'C128 H53 N4 Ni S2 U2'
_chemical_formula_weight 2245.63
_space_group_crystal_system monoclinic
_space_group_IT_number 14
_space_group_name_Hall '-P 2ybc'
_space_group_name_H-M_alt 'P 1 21/c 1'
_atom_sites_solution_hydrogens geom
_audit_creation_date 2018-12-19
_audit_creation_method
;
Olex2 1.2
(compiled 2017.08.10 svn.r3458 for OlexSys, GUI svn.r5381)
;
_cell_angle_alpha 90
_cell_angle_beta 106.4380(10)
_cell_angle_gamma 90
_cell_formula_units_Z 4
_cell_length_a 17.5980(5)
_cell_length_b 16.9502(5)
_cell_length_c 26.7945(7)
_cell_measurement_reflns_used 9529
_cell_measurement_temperature 273(2)
_cell_measurement_theta_max 32.00
_cell_measurement_theta_min 2.81
_cell_volume 7665.8(4)
_computing_molecular_graphics 'Olex2 (Dolomanov et al., 2009)'
_computing_publication_material 'Olex2 (Dolomanov et al., 2009)'
_computing_structure_refinement 'ShelXL (Sheldrick, 2015)'
_computing_structure_solution 'SHELXT 2014/5 (Sheldrick, 2014)'
_diffrn_ambient_temperature 273.15
_diffrn_measured_fraction_theta_full 0.993
_diffrn_measured_fraction_theta_max 0.992
_diffrn_measurement_device_type 'CCD MX300-HE'
_diffrn_measurement_method 'phi scans'
_diffrn_radiation_type synchrotron
_diffrn_radiation_wavelength 0.82653
_diffrn_reflns_av_R_equivalents 0.0498
_diffrn_reflns_av_unetI/netI 0.0348
_diffrn_reflns_Laue_measured_fraction_full 0.993
_diffrn_reflns_Laue_measured_fraction_max 0.992
_diffrn_reflns_limit_h_max 21
_diffrn_reflns_limit_h_min -21
_diffrn_reflns_limit_k_max 20
_diffrn_reflns_limit_k_min -20
_diffrn_reflns_limit_l_max 32
_diffrn_reflns_limit_l_min -32
_diffrn_reflns_number 95532
_diffrn_reflns_point_group_measured_fraction_full 0.993
_diffrn_reflns_point_group_measured_fraction_max 0.992
_diffrn_reflns_theta_full 29.730
_diffrn_reflns_theta_max 30.262
_diffrn_reflns_theta_min 1.674
_diffrn_source 'SSRF, Beamline B17B'
_diffrn_standards_number 0
_exptl_absorpt_coefficient_mu 3.182
_exptl_absorpt_correction_T_max 0.0252
_exptl_absorpt_correction_T_min 0.0059
_exptl_absorpt_correction_type multi-scan
_exptl_absorpt_process_details
'SADABS-2016/2 (Bruker,2016/2) was used for absorption correction. wR2(int) was 0.1628 before and 0.0802 after correction. The Ratio of minimum to maximum transmission is 0.2341. The \l/2 correction factor is Not present.'
_exptl_crystal_colour 'clear dark black'
_exptl_crystal_colour_lustre clear
_exptl_crystal_colour_modifier dark
_exptl_crystal_colour_primary black
_exptl_crystal_density_diffrn 1.946
_exptl_crystal_description block
_exptl_crystal_F_000 4372
_exptl_crystal_size_max 0.12
_exptl_crystal_size_mid 0.1
_exptl_crystal_size_min 0.1
_refine_diff_density_max 1.570
_refine_diff_density_min -1.340
_refine_diff_density_rms 0.169
_refine_ls_extinction_method none
_refine_ls_goodness_of_fit_ref 1.033
_refine_ls_hydrogen_treatment constr
_refine_ls_matrix_type full
_refine_ls_number_parameters 1374
_refine_ls_number_reflns 14461
_refine_ls_number_restraints 1291
_refine_ls_restrained_S_all 1.077
_refine_ls_R_factor_all 0.0655
_refine_ls_R_factor_gt 0.0626
_refine_ls_shift/su_max 0.001
_refine_ls_shift/su_mean 0.000
_refine_ls_structure_factor_coef Fsqd
_refine_ls_weighting_details 'w=1/[\s^2^(Fo^2^)+(0.1121P)^2^+38.2554P] where P=(Fo^2^+2Fc^2^)/3'
_refine_ls_weighting_scheme calc
_refine_ls_wR_factor_gt 0.1830
_refine_ls_wR_factor_ref 0.1864
_reflns_Friedel_coverage 0.000
_reflns_number_gt 13292
_reflns_number_total 14461
_reflns_threshold_expression 'I > 2\s(I)'
_cod_data_source_file ja9b10247_si_003.cif
_cod_data_source_block u2c2c80
_cod_depositor_comments 'Adding full bibliography for 4133768--4133769.cif.'
_cod_database_code 4133768
_shelx_shelxl_version_number 2018/1
_shelx_space_group_comment
;
The symmetry employed for this shelxl refinement is uniquely defined
by the following loop, which should always be used as a source of
symmetry information in preference to the above space-group names.
They are only intended as comments.
;
_shelx_estimated_absorpt_t_max 0.741
_shelx_estimated_absorpt_t_min 0.701
_olex2_refinement_description
;
1. Fixed Uiso
 At 1.2 times of:
  All C(H) groups, All C(H,H) groups
 At 1.5 times of:
  All C(H,H,H) groups
2. Uiso/Uaniso restraints and constraints
U1 \\sim U2 \\sim C81 \\sim C82 \\sim C1 \\sim C2 \\sim C3 \\sim C4 \\sim C5
\\sim C6 \\sim C7 \\sim C8 \\sim C9 \\sim C10 \\sim C11 \\sim C12 \\sim C13
\\sim C14 \\sim C15 \\sim C16 \\sim C17 \\sim C18 \\sim C19 \\sim C20 \\sim C21
\\sim C22 \\sim C23 \\sim C24 \\sim C25 \\sim C26 \\sim C27 \\sim C28 \\sim C29
\\sim C30 \\sim C31 \\sim C32 \\sim C33 \\sim C34 \\sim C35 \\sim C36 \\sim C37
\\sim C38 \\sim C39 \\sim C40 \\sim C41 \\sim C42 \\sim C43 \\sim C44 \\sim C45
\\sim C46 \\sim C47 \\sim C48 \\sim C49 \\sim C50 \\sim C51 \\sim C52 \\sim C53
\\sim C54 \\sim C55 \\sim C56 \\sim C57 \\sim C58 \\sim C59 \\sim C60 \\sim C61
\\sim C62 \\sim C63 \\sim C64 \\sim C65 \\sim C66 \\sim C67 \\sim C68 \\sim C69
\\sim C70 \\sim C71 \\sim C72 \\sim C73 \\sim C74 \\sim C75 \\sim C76 \\sim C77
\\sim C78 \\sim C79 \\sim C80 \\sim Ni1 \\sim Ni2 \\sim N1P \\sim N2P \\sim N3P
\\sim N4P \\sim C1P \\sim C2P \\sim C3P \\sim C4P \\sim C5P \\sim C6P \\sim C7P
\\sim C8P \\sim C9P \\sim C10P \\sim C11P \\sim C12P \\sim C13P \\sim C14P
\\sim C15P \\sim C16P \\sim C17P \\sim C18P \\sim C19P \\sim C20P \\sim C21P
\\sim C22P \\sim C23P \\sim C24P \\sim C25P \\sim C26P \\sim C27P \\sim C28P
\\sim C29P \\sim C30P \\sim C31P \\sim C32P \\sim C33P \\sim C34P \\sim C35P
\\sim C36P \\sim S1S \\sim S2S \\sim C1S \\sim C2S \\sim C3S \\sim C4S \\sim
C5S \\sim C6S \\sim C7S \\sim C8S \\sim C9S \\sim C10S \\sim U3 \\sim U4 \\sim
U5 \\sim U6 \\sim U7 \\sim U8 \\sim U9 \\sim U10 \\sim U11 \\sim U12 \\sim U13
\\sim U14: within 2A with sigma of 0.005 and sigma for terminal atoms of 0.01
C1 \\sim C2 \\sim C3 \\sim C4 \\sim C5 \\sim C6 \\sim C7 \\sim C8 \\sim C9
\\sim C10 \\sim C11 \\sim C12 \\sim C13 \\sim C14 \\sim C15 \\sim C16 \\sim C17
\\sim C18 \\sim C19 \\sim C20 \\sim C21 \\sim C22 \\sim C23 \\sim C24 \\sim C25
\\sim C26 \\sim C27 \\sim C28 \\sim C29 \\sim C30 \\sim C31 \\sim C32 \\sim C33
\\sim C34 \\sim C35 \\sim C36 \\sim C37 \\sim C38 \\sim C39 \\sim C40 \\sim C41
\\sim C42 \\sim C43 \\sim C44 \\sim C45 \\sim C46 \\sim C47 \\sim C48 \\sim C49
\\sim C50 \\sim C51 \\sim C52 \\sim C53 \\sim C54 \\sim C55 \\sim C56 \\sim C57
\\sim C58 \\sim C59 \\sim C60 \\sim C61 \\sim C62 \\sim C63 \\sim C64 \\sim C65
\\sim C66 \\sim C67 \\sim C68 \\sim C69 \\sim C70 \\sim C71 \\sim C72 \\sim C73
\\sim C74 \\sim C75 \\sim C76 \\sim C77 \\sim C78 \\sim C79 \\sim C80: within
2A with sigma of 0.04 and sigma for terminal atoms of 0.08
3. Others
 1*[Sof(U3)]+1*[Sof(U13)]+1*[Sof(U11)]+1*[Sof(U4)]+1*[Sof(U5)]+1*[Sof(U6)]+1*
 [Sof(U7)]+1*[Sof(U8)]+1*[Sof(U9)]+1*[Sof(U10)]+1*[Sof(U14)]+1*[Sof(U12)]+1*
 [Sof(U1)]+1*[Sof(U2)]=0.0001 with esd of 2
 Sof(Ni2)=1-FVAR(1)
 Sof(Ni1)=FVAR(1)
4.a Secondary CH2 refined with riding coordinates:
 C5P(H5PA,H5PB), C8P(H8PA,H8PB), C14P(H14A,H14B), C17P(H17A,H17B), C23P(H23A,
 H23B), C26P(H26A,H26B), C32P(H32A,H32B), C35P(H35A,H35B)
4.b Aromatic/amide H refined with riding coordinates:
 C2P(H2P), C11P(H11P), C20P(H20P), C29P(H29P), C2S(H2S), C3S(H3S), C4S(H4S),
 C5S(H5S), C6S(H6S), C7S(H7S), C8S(H8S), C9S(H9S), C10S(H10S)
4.c Idealised Me refined as rotating group:
 C6P(H6PA,H6PB,H6PC), C9P(H9PA,H9PB,H9PC), C15P(H15A,H15B,H15C), C18P(H18A,
 H18B,H18C), C24P(H24A,H24B,H24C), C27P(H27A,H27B,H27C), C33P(H33A,H33B,H33C),
 C36P(H36A,H36B,H36C)
;
_olex2_submission_special_instructions 'No special instructions were received'

loop_
_space_group_symop_operation_xyz
'x, y, z'
'-x, y+1/2, -z+1/2'
'-x, -y, -z'
'x, -y-1/2, z-1/2'

loop_
_atom_site_label
_atom_site_type_symbol
_atom_site_fract_x
_atom_site_fract_y
_atom_site_fract_z
_atom_site_U_iso_or_equiv
_atom_site_adp_type
_atom_site_occupancy
_atom_site_site_symmetry_order
_atom_site_calc_flag
_atom_site_refinement_flags_posn
_atom_site_refinement_flags_adp
_atom_site_refinement_flags_occupancy
U1 U 0.44684(3) 0.48771(3) 0.79332(5) 0.0387(2) Uani 0.849(5) 1 d . U P
U2 U 0.22107(4) 0.51628(14) 0.76326(4) 0.0331(3) Uani 0.630(7) 1 d . U P
C81 C 0.3263(5) 0.4301(5) 0.8036(3) 0.0603(13) Uani 1 1 d . U .
C82 C 0.3400(5) 0.4889(5) 0.8318(3) 0.0571(13) Uani 1 1 d . U .
C1 C 0.5716(5) 0.4204(6) 0.8009(4) 0.0702(15) Uani 1 1 d . U .
C2 C 0.5881(5) 0.4841(6) 0.8387(4) 0.0698(15) Uani 1 1 d . U .
C3 C 0.5716(5) 0.5617(6) 0.8180(4) 0.0720(15) Uani 1 1 d . U .
C4 C 0.5388(5) 0.5804(6) 0.7649(4) 0.0702(15) Uani 1 1 d . U .
C5 C 0.5200(5) 0.5199(5) 0.7262(4) 0.0668(14) Uani 1 1 d . U .
C6 C 0.5364(5) 0.4383(6) 0.7436(4) 0.0686(14) Uani 1 1 d . U .
C7 C 0.4832(5) 0.3784(5) 0.7220(4) 0.0687(14) Uani 1 1 d . U .
C8 C 0.4799(5) 0.3244(5) 0.7606(3) 0.0634(14) Uani 1 1 d . U .
C9 C 0.5298(5) 0.3488(6) 0.8101(4) 0.0713(15) Uani 1 1 d . U .
C10 C 0.5125(5) 0.3329(5) 0.8552(4) 0.0712(15) Uani 1 1 d . U .
C11 C 0.5275(5) 0.3875(6) 0.8943(3) 0.0702(16) Uani 1 1 d . U .
C12 C 0.5628(5) 0.4693(6) 0.8862(4) 0.0737(16) Uani 1 1 d . U .
C13 C 0.5313(6) 0.5231(6) 0.9139(4) 0.0750(17) Uani 1 1 d . U .
C14 C 0.5167(5) 0.6003(6) 0.8942(4) 0.0714(16) Uani 1 1 d . U .
C15 C 0.5317(5) 0.6215(6) 0.8482(4) 0.0725(16) Uani 1 1 d . U .
C16 C 0.4862(5) 0.6688(5) 0.8108(4) 0.0680(15) Uani 1 1 d . U .
C17 C 0.4846(5) 0.6446(5) 0.7597(3) 0.0623(14) Uani 1 1 d . U .
C18 C 0.4175(5) 0.6584(5) 0.7160(3) 0.0660(14) Uani 1 1 d . U .
C19 C 0.4007(5) 0.5983(5) 0.6759(3) 0.0627(14) Uani 1 1 d . U .
C20 C 0.4505(6) 0.5295(6) 0.6825(4) 0.0663(14) Uani 1 1 d . U .
C21 C 0.4007(6) 0.4683(6) 0.6582(3) 0.0635(14) Uani 1 1 d . U .
C22 C 0.4117(5) 0.3884(5) 0.6773(3) 0.0629(13) Uani 1 1 d . U .
C23 C 0.3474(5) 0.3416(5) 0.6724(3) 0.0672(14) Uani 1 1 d . U .
C24 C 0.3458(5) 0.2811(5) 0.7145(3) 0.0636(14) Uani 1 1 d . U .
C25 C 0.4089(5) 0.2751(5) 0.7563(4) 0.0684(15) Uani 1 1 d . U .
C26 C 0.3947(5) 0.2539(4) 0.8040(4) 0.0654(14) Uani 1 1 d . U .
C27 C 0.4425(5) 0.2800(5) 0.8522(4) 0.0702(15) Uani 1 1 d . U .
C28 C 0.3958(5) 0.2917(5) 0.8858(3) 0.0671(15) Uani 1 1 d . U .
C29 C 0.4108(6) 0.3572(6) 0.9246(3) 0.0708(15) Uani 1 1 d . U .
C30 C 0.4791(6) 0.4018(6) 0.9280(3) 0.0759(16) Uani 1 1 d . U .
C31 C 0.4825(6) 0.4872(5) 0.9396(3) 0.0680(16) Uani 1 1 d . U .
C32 C 0.4120(6) 0.5225(6) 0.9471(3) 0.0734(16) Uani 1 1 d . U .
C33 C 0.4013(6) 0.6050(6) 0.9314(3) 0.0706(15) Uani 1 1 d . U .
C34 C 0.4502(5) 0.6418(5) 0.9058(3) 0.0730(16) Uani 1 1 d . U .
C35 C 0.4030(5) 0.6951(5) 0.8694(3) 0.0656(15) Uani 1 1 d . U .
C36 C 0.4165(5) 0.7099(5) 0.8191(4) 0.0660(14) Uani 1 1 d . U .
C37 C 0.3549(5) 0.7248(4) 0.7769(4) 0.0669(14) Uani 1 1 d . U .
C38 C 0.3521(5) 0.6995(4) 0.7237(3) 0.0610(14) Uani 1 1 d . U .
C39 C 0.2728(5) 0.6804(5) 0.6979(3) 0.0637(14) Uani 1 1 d . U .
C40 C 0.2580(5) 0.6159(5) 0.6601(3) 0.0636(14) Uani 1 1 d . U .
C41 C 0.3217(5) 0.5806(5) 0.6493(3) 0.0667(14) Uani 1 1 d . U .
C42 C 0.3211(6) 0.4943(5) 0.6375(3) 0.0624(14) Uani 1 1 d . U .
C43 C 0.2563(5) 0.4510(5) 0.6371(3) 0.0655(14) Uani 1 1 d . U .
C44 C 0.2687(5) 0.3700(5) 0.6532(3) 0.0638(14) Uani 1 1 d . U .
C45 C 0.2183(5) 0.3333(5) 0.6783(3) 0.0669(15) Uani 1 1 d . U .
C46 C 0.2655(5) 0.2794(4) 0.7141(3) 0.0615(14) Uani 1 1 d . U .
C47 C 0.2503(5) 0.2630(4) 0.7639(4) 0.0645(14) Uani 1 1 d . U .
C48 C 0.3120(5) 0.2481(4) 0.8061(4) 0.0673(14) Uani 1 1 d . U .
C49 C 0.3159(5) 0.2738(4) 0.8602(3) 0.0619(14) Uani 1 1 d . U .
C50 C 0.2501(5) 0.3143(5) 0.8668(3) 0.0667(14) Uani 1 1 d . U .
C51 C 0.2657(5) 0.3754(5) 0.9074(3) 0.0655(14) Uani 1 1 d . U .
C52 C 0.3443(6) 0.3917(6) 0.9337(3) 0.0730(15) Uani 1 1 d . U .
C53 C 0.3456(7) 0.4809(6) 0.9466(3) 0.0697(15) Uani 1 1 d . U .
C54 C 0.2690(6) 0.5051(5) 0.9274(3) 0.0675(15) Uani 1 1 d . U .
C55 C 0.2550(5) 0.5877(5) 0.9055(3) 0.0667(14) Uani 1 1 d . U .
C56 C 0.3209(6) 0.6328(5) 0.9113(3) 0.0708(15) Uani 1 1 d . U .
C57 C 0.3215(5) 0.6929(5) 0.8690(3) 0.0648(14) Uani 1 1 d . U .
C58 C 0.2582(5) 0.6994(5) 0.8265(4) 0.0679(15) Uani 1 1 d . U .
C59 C 0.2726(5) 0.7197(4) 0.7789(4) 0.0643(14) Uani 1 1 d . U .
C60 C 0.2240(5) 0.6910(5) 0.7310(4) 0.0669(15) Uani 1 1 d . U .
C61 C 0.1525(5) 0.6448(5) 0.7274(4) 0.0671(15) Uani 1 1 d . U .
C62 C 0.1354(5) 0.5887(5) 0.6875(3) 0.0654(15) Uani 1 1 d . U .
C63 C 0.1877(5) 0.5708(5) 0.6585(3) 0.0666(15) Uani 1 1 d . U .
C64 C 0.1877(5) 0.4874(5) 0.6474(3) 0.0576(14) Uani 1 1 d . U .
C65 C 0.1361(5) 0.4513(5) 0.6701(3) 0.0676(15) Uani 1 1 d . U .
C66 C 0.1503(5) 0.3732(5) 0.6897(3) 0.0636(15) Uani 1 1 d . U .
C67 C 0.1347(5) 0.3507(5) 0.7345(3) 0.0658(15) Uani 1 1 d . U .
C68 C 0.1804(5) 0.3005(5) 0.7720(3) 0.0655(14) Uani 1 1 d . U .
C69 C 0.1824(5) 0.3258(5) 0.8236(3) 0.0597(13) Uani 1 1 d . U .
C70 C 0.1337(5) 0.3951(5) 0.8180(4) 0.0652(14) Uani 1 1 d . U .
C71 C 0.1529(5) 0.4529(6) 0.8558(3) 0.0645(14) Uani 1 1 d . U .
C72 C 0.2165(6) 0.4421(6) 0.9013(3) 0.0698(14) Uani 1 1 d . U .
C73 C 0.1378(5) 0.5337(6) 0.8384(4) 0.0660(14) Uani 1 1 d . U .
C74 C 0.1867(5) 0.5958(5) 0.8610(3) 0.0683(14) Uani 1 1 d . U .
C75 C 0.1869(5) 0.6517(5) 0.8224(3) 0.0613(14) Uani 1 1 d . U .
C76 C 0.1350(5) 0.6296(5) 0.7725(4) 0.0696(15) Uani 1 1 d . U .
C77 C 0.0984(5) 0.5541(5) 0.7804(4) 0.0667(14) Uani 1 1 d . U .
C78 C 0.0799(5) 0.4907(5) 0.7443(4) 0.0632(15) Uani 1 1 d . U .
C79 C 0.0976(6) 0.5067(5) 0.6939(4) 0.0666(16) Uani 1 1 d . U .
C80 C 0.1021(5) 0.4131(5) 0.7659(4) 0.0653(14) Uani 1 1 d . U .
Ni1 Ni 0.08541(5) 0.47911(12) 0.54773(3) 0.0241(3) Uani 0.924(6) 1 d . U P
Ni2 Ni 0.0869(6) 0.5136(15) 0.5465(4) 0.0238(17) Uani 0.076(6) 1 d . U P
N1P N 0.1523(3) 0.3969(3) 0.53066(16) 0.0313(8) Uani 1 1 d . U .
N2P N 0.0223(2) 0.3981(3) 0.56924(17) 0.0294(8) Uani 1 1 d . U .
N3P N 0.0209(2) 0.5626(3) 0.56732(16) 0.0296(8) Uani 1 1 d . U .
N4P N 0.1520(2) 0.5616(3) 0.52913(16) 0.0308(8) Uani 1 1 d . U .
C1P C 0.1463(3) 0.3167(3) 0.5356(2) 0.0329(10) Uani 1 1 d . U .
C2P C 0.0900(3) 0.2791(3) 0.5532(2) 0.0339(10) Uani 1 1 d . U .
H2P H 0.090571 0.224245 0.553975 0.041 Uiso 1 1 calc R . .
C3P C 0.0326(3) 0.3175(3) 0.5699(2) 0.0321(9) Uani 1 1 d . U .
C4P C -0.0241(3) 0.2774(3) 0.5913(2) 0.0357(10) Uani 1 1 d . U .
C5P C -0.0263(3) 0.1901(4) 0.5993(2) 0.0409(12) Uani 1 1 d . U .
H5PA H -0.013713 0.163332 0.570664 0.049 Uiso 1 1 calc R . .
H5PB H -0.079470 0.174778 0.599128 0.049 Uiso 1 1 calc R . .
C6P C 0.0317(4) 0.1635(4) 0.6503(3) 0.0523(16) Uani 1 1 d . U .
H6PA H 0.084578 0.177585 0.650450 0.078 Uiso 1 1 calc GR . .
H6PB H 0.028237 0.107275 0.653587 0.078 Uiso 1 1 calc GR . .
H6PC H 0.018734 0.188737 0.678870 0.078 Uiso 1 1 calc GR . .
C7P C -0.0693(3) 0.3355(3) 0.6040(2) 0.0340(10) Uani 1 1 d . U .
C8P C -0.1341(3) 0.3276(4) 0.6296(2) 0.0370(11) Uani 1 1 d . U .
H8PA H -0.156005 0.274816 0.623598 0.044 Uiso 1 1 calc R . .
H8PB H -0.176002 0.364624 0.613731 0.044 Uiso 1 1 calc R . .
C9P C -0.1054(4) 0.3431(4) 0.6882(2) 0.0415(13) Uani 1 1 d . U .
H9PA H -0.085195 0.395907 0.694320 0.062 Uiso 1 1 calc GR . .
H9PB H -0.064137 0.306313 0.704132 0.062 Uiso 1 1 calc GR . .
H9PC H -0.148759 0.336719 0.702949 0.062 Uiso 1 1 calc GR . .
C10P C -0.0406(3) 0.4091(3) 0.5901(2) 0.0311(9) Uani 1 1 d . U .
C11P C -0.0710(3) 0.4817(3) 0.5979(2) 0.0303(10) Uani 1 1 d . U .
H11P H -0.114872 0.482138 0.610747 0.036 Uiso 1 1 calc R . .
C12P C -0.0420(3) 0.5521(3) 0.5884(2) 0.0308(9) Uani 1 1 d . U .
C13P C -0.0715(3) 0.6271(3) 0.6002(2) 0.0319(10) Uani 1 1 d . U .
C14P C -0.1367(3) 0.6357(4) 0.6254(2) 0.0356(11) Uani 1 1 d . U .
H14A H -0.177683 0.597275 0.610571 0.043 Uiso 1 1 calc R . .
H14B H -0.159940 0.687810 0.617785 0.043 Uiso 1 1 calc R . .
C15P C -0.1086(4) 0.6244(4) 0.6850(2) 0.0409(13) Uani 1 1 d . U .
H15A H -0.083338 0.573950 0.692931 0.061 Uiso 1 1 calc GR . .
H15B H -0.153415 0.626886 0.698696 0.061 Uiso 1 1 calc GR . .
H15C H -0.071725 0.665336 0.700334 0.061 Uiso 1 1 calc GR . .
C16P C -0.0273(3) 0.6833(3) 0.5863(2) 0.0324(10) Uani 1 1 d . U .
C17P C -0.0322(3) 0.7715(3) 0.5920(2) 0.0379(11) Uani 1 1 d . U .
H17A H -0.085876 0.785761 0.591289 0.045 Uiso 1 1 calc R . .
H17B H -0.020287 0.796937 0.562649 0.045 Uiso 1 1 calc R . .
C18P C 0.0253(4) 0.8022(4) 0.6427(3) 0.0478(14) Uani 1 1 d . U .
H18A H 0.078621 0.788841 0.643444 0.072 Uiso 1 1 calc GR . .
H18B H 0.012746 0.778531 0.671927 0.072 Uiso 1 1 calc GR . .
H18C H 0.020471 0.858521 0.644399 0.072 Uiso 1 1 calc GR . .
C19P C 0.0296(3) 0.6419(3) 0.5660(2) 0.0321(10) Uani 1 1 d . U .
C20P C 0.0869(3) 0.6801(4) 0.5485(2) 0.0331(10) Uani 1 1 d . U .
H20P H 0.086623 0.734920 0.547979 0.040 Uiso 1 1 calc R . .
C21P C 0.1445(3) 0.6413(4) 0.5316(2) 0.0348(10) Uani 1 1 d . U .
C22P C 0.2052(3) 0.6824(4) 0.5153(2) 0.0380(10) Uani 1 1 d . U .
C23P C 0.2148(4) 0.7703(4) 0.5144(3) 0.0454(13) Uani 1 1 d . U .
H23A H 0.162925 0.794386 0.501199 0.054 Uiso 1 1 calc R . .
H23B H 0.245489 0.783520 0.490646 0.054 Uiso 1 1 calc R . .
C24P C 0.2561(5) 0.8049(5) 0.5685(3) 0.0653(19) Uani 1 1 d . U .
H24A H 0.258688 0.861256 0.566117 0.098 Uiso 1 1 calc GR . .
H24B H 0.308750 0.783819 0.580800 0.098 Uiso 1 1 calc GR . .
H24C H 0.226554 0.791020 0.592382 0.098 Uiso 1 1 calc GR . .
C25P C 0.2507(3) 0.6256(4) 0.5026(2) 0.0390(11) Uani 1 1 d . U .
C26P C 0.3235(3) 0.6359(4) 0.4840(2) 0.0453(13) Uani 1 1 d . U .
H26A H 0.317720 0.683170 0.462824 0.054 Uiso 1 1 calc R . .
H26B H 0.328142 0.591278 0.462335 0.054 Uiso 1 1 calc R . .
C27P C 0.3986(4) 0.6423(6) 0.5293(3) 0.067(2) Uani 1 1 d . U .
H27A H 0.444150 0.640205 0.516252 0.100 Uiso 1 1 calc GR . .
H27B H 0.400659 0.599277 0.552915 0.100 Uiso 1 1 calc GR . .
H27C H 0.398447 0.691342 0.547100 0.100 Uiso 1 1 calc GR . .
C28P C 0.2176(3) 0.5509(4) 0.5107(2) 0.0352(10) Uani 1 1 d . U .
C29P C 0.2471(4) 0.4786(4) 0.5030(2) 0.0362(11) Uani 1 1 d . U .
H29P H 0.290667 0.478042 0.489857 0.043 Uiso 1 1 calc R . .
C30P C 0.2182(3) 0.4069(4) 0.5129(2) 0.0339(10) Uani 1 1 d . U .
C31P C 0.2535(3) 0.3318(4) 0.5072(2) 0.0368(10) Uani 1 1 d . U .
C32P C 0.3276(3) 0.3208(4) 0.4910(2) 0.0430(12) Uani 1 1 d . U .
H32A H 0.332063 0.363561 0.467928 0.052 Uiso 1 1 calc R . .
H32B H 0.323610 0.271859 0.471613 0.052 Uiso 1 1 calc R . .
C33P C 0.4017(4) 0.3186(6) 0.5365(3) 0.0600(18) Uani 1 1 d . U .
H33A H 0.446947 0.309292 0.524035 0.090 Uiso 1 1 calc GR . .
H33B H 0.397327 0.276885 0.559823 0.090 Uiso 1 1 calc GR . .
H33C H 0.407821 0.368080 0.554614 0.090 Uiso 1 1 calc GR . .
C34P C 0.2091(3) 0.2755(4) 0.5214(2) 0.0365(10) Uani 1 1 d . U .
C35P C 0.2214(4) 0.1879(4) 0.5250(2) 0.0413(12) Uani 1 1 d . U .
H35A H 0.255621 0.172735 0.503942 0.050 Uiso 1 1 calc R . .
H35B H 0.170795 0.161794 0.510956 0.050 Uiso 1 1 calc R . .
C36P C 0.2583(4) 0.1595(4) 0.5810(3) 0.0524(16) Uani 1 1 d . U .
H36A H 0.267186 0.103614 0.580947 0.079 Uiso 1 1 calc GR . .
H36B H 0.222998 0.171034 0.601531 0.079 Uiso 1 1 calc GR . .
H36C H 0.307834 0.186043 0.595457 0.079 Uiso 1 1 calc GR . .
S1S S 0.77092(14) 0.39304(13) 0.79931(10) 0.0703(6) Uani 1 1 d . U .
S2S S 0.76186(14) 0.57432(13) 0.79100(9) 0.0674(5) Uani 1 1 d . U .
C1S C 0.7669(5) 0.4822(5) 0.7948(3) 0.0572(17) Uani 1 1 d . U .
C2S C 0.6685(4) 0.5554(4) 0.6351(3) 0.0531(14) Uani 1 1 d . U .
H2S H 0.696869 0.602384 0.641356 0.064 Uiso 1 1 calc R . .
C3S C 0.7051(5) 0.4863(4) 0.6570(3) 0.0523(14) Uani 1 1 d . U .
H3S H 0.757682 0.487188 0.677101 0.063 Uiso 1 1 calc R . .
C4S C 0.6632(4) 0.4154(4) 0.6490(3) 0.0494(13) Uani 1 1 d . U .
H4S H 0.687023 0.369525 0.665192 0.059 Uiso 1 1 calc R . .
C5S C 0.5878(4) 0.4133(4) 0.6176(3) 0.0468(12) Uani 1 1 d . U .
H5S H 0.560377 0.365746 0.611331 0.056 Uiso 1 1 calc R . .
C6S C 0.5512(5) 0.4830(4) 0.5945(3) 0.0495(13) Uani 1 1 d . U .
H6S H 0.499866 0.482029 0.572334 0.059 Uiso 1 1 calc R . .
C7S C 0.5943(4) 0.5561(4) 0.6055(3) 0.0500(13) Uani 1 1 d . U .
H7S H 0.570256 0.603364 0.591963 0.060 Uiso 1 1 calc R . .
C8S C 0.0251(9) 0.4821(6) 0.9574(6) 0.098(3) Uani 1 1 d . U .
H8S H 0.042601 0.471560 0.928447 0.117 Uiso 1 1 calc R . .
C9S C -0.0517(10) 0.4746(6) 0.9537(6) 0.105(3) Uani 1 1 d . U .
H9S H -0.086478 0.456187 0.923004 0.125 Uiso 1 1 calc R . .
C10S C -0.0801(10) 0.4945(6) 0.9959(6) 0.101(3) Uani 1 1 d . U .
H10S H -0.133970 0.492162 0.993097 0.121 Uiso 1 1 calc R . .
U3 U 0.22070(14) 0.4651(4) 0.76110(14) 0.0387(7) Uani 0.221(5) 1 d . U P
U4 U 0.4116(5) 0.4157(5) 0.8411(3) 0.0553(15) Uani 0.0329(9) 1 d . U P
U5 U 0.2937(5) 0.5575(5) 0.7352(3) 0.043(2) Uani 0.0281(9) 1 d . U P
U6 U 0.4427(6) 0.4530(7) 0.8229(5) 0.0505(15) Uani 0.0257(8) 1 d . U P
U7 U 0.4453(7) 0.5109(8) 0.8278(6) 0.0492(14) Uani 0.0215(9) 1 d . U P
U8 U 0.4341(9) 0.4847(7) 0.7718(11) 0.0455(16) Uani 0.034(4) 1 d . U P
U9 U 0.2496(10) 0.5517(10) 0.7485(6) 0.0381(17) Uani 0.0163(7) 1 d . U P
U10 U 0.2204(7) 0.4896(19) 0.7710(8) 0.0341(16) Uani 0.059(7) 1 d . U P
U11 U 0.3872(4) 0.5646(4) 0.8475(2) 0.0533(16) Uani 0.0426(10) 1 d . U P
U12 U 0.4459(12) 0.531(2) 0.7979(9) 0.0467(17) Uani 0.0127(11) 1 d . U P
U13 U 0.3342(4) 0.4232(4) 0.7313(2) 0.0483(18) Uani 0.0395(10) 1 d . U P
U14 U 0.2847(12) 0.4187(12) 0.7385(7) 0.051(2) Uani 0.0138(8) 1 d . U P

loop_
_atom_site_aniso_label
_atom_site_aniso_U_11
_atom_site_aniso_U_22
_atom_site_aniso_U_33
_atom_site_aniso_U_23
_atom_site_aniso_U_13
_atom_site_aniso_U_12
U1 0.0235(2) 0.0491(3) 0.0446(6) -0.00263(19) 0.0113(2) -0.00059(12)
U2 0.0241(2) 0.0409(7) 0.0329(3) 0.0003(3) 0.00566(18) 0.0036(3)
C81 0.053(2) 0.065(2) 0.057(2) 0.004(2) 0.007(2) 0.002(2)
C82 0.047(2) 0.072(2) 0.049(2) -0.001(2) 0.007(2) 0.003(2)
C1 0.042(3) 0.081(3) 0.092(3) -0.001(3) 0.025(2) 0.007(2)
C2 0.039(3) 0.085(3) 0.084(3) -0.001(3) 0.016(3) 0.000(3)
C3 0.048(3) 0.080(3) 0.087(3) -0.004(3) 0.017(3) -0.013(3)
C4 0.054(3) 0.075(3) 0.088(3) -0.001(3) 0.030(3) -0.013(3)
C5 0.055(3) 0.079(3) 0.080(3) 0.000(3) 0.040(2) -0.008(3)
C6 0.051(3) 0.079(3) 0.086(3) -0.009(3) 0.036(2) 0.001(3)
C7 0.069(3) 0.070(3) 0.078(3) -0.009(3) 0.038(2) 0.012(3)
C8 0.060(3) 0.058(3) 0.080(3) -0.003(3) 0.033(2) 0.021(2)
C9 0.055(3) 0.071(3) 0.089(3) 0.007(3) 0.023(3) 0.023(3)
C10 0.058(3) 0.069(3) 0.080(3) 0.013(3) 0.010(3) 0.029(3)
C11 0.055(3) 0.080(3) 0.065(3) 0.010(3) -0.001(3) 0.021(3)
C12 0.048(3) 0.089(3) 0.072(3) 0.000(3) -0.004(3) 0.006(3)
C13 0.060(3) 0.085(3) 0.063(3) -0.007(3) -0.010(3) -0.005(3)
C14 0.058(3) 0.073(3) 0.068(3) -0.017(3) -0.008(3) -0.018(3)
C15 0.054(3) 0.072(3) 0.083(3) -0.008(3) 0.005(3) -0.025(3)
C16 0.063(3) 0.056(3) 0.084(3) -0.006(3) 0.019(3) -0.025(2)
C17 0.057(3) 0.057(3) 0.080(3) 0.001(3) 0.032(2) -0.023(2)
C18 0.072(3) 0.055(3) 0.077(3) 0.012(3) 0.031(2) -0.015(2)
C19 0.075(3) 0.065(3) 0.058(3) 0.013(2) 0.035(2) -0.008(3)
C20 0.071(3) 0.076(3) 0.065(3) 0.003(3) 0.041(2) -0.006(3)
C21 0.076(3) 0.077(3) 0.051(3) -0.005(2) 0.039(2) -0.006(3)
C22 0.075(3) 0.069(3) 0.057(3) -0.014(2) 0.039(2) 0.007(3)
C23 0.082(3) 0.062(3) 0.060(3) -0.021(2) 0.025(3) 0.003(3)
C24 0.075(3) 0.046(3) 0.071(3) -0.019(2) 0.023(3) 0.004(2)
C25 0.075(3) 0.047(3) 0.084(3) -0.006(3) 0.026(3) 0.016(2)
C26 0.077(3) 0.039(2) 0.087(3) 0.010(2) 0.034(3) 0.018(2)
C27 0.070(3) 0.052(3) 0.085(3) 0.023(3) 0.017(3) 0.021(2)
C28 0.075(3) 0.055(3) 0.070(3) 0.030(2) 0.019(3) 0.011(3)
C29 0.079(3) 0.075(3) 0.053(3) 0.030(2) 0.009(3) 0.006(3)
C30 0.074(3) 0.084(3) 0.057(3) 0.015(3) -0.001(3) 0.011(3)
C31 0.068(3) 0.080(3) 0.042(3) -0.004(2) -0.005(3) 0.004(3)
C32 0.085(3) 0.085(3) 0.043(3) -0.010(3) 0.006(3) -0.001(3)
C33 0.083(3) 0.072(3) 0.048(3) -0.023(3) 0.005(3) 0.002(3)
C34 0.073(3) 0.068(3) 0.067(3) -0.027(3) 0.002(3) -0.011(3)
C35 0.071(3) 0.049(3) 0.073(3) -0.026(2) 0.013(3) -0.009(2)
C36 0.071(3) 0.044(3) 0.086(3) -0.013(3) 0.027(3) -0.019(2)
C37 0.078(3) 0.038(2) 0.087(3) 0.000(2) 0.028(3) -0.006(2)
C38 0.073(3) 0.041(2) 0.075(3) 0.013(2) 0.031(2) -0.005(2)
C39 0.074(3) 0.045(3) 0.071(3) 0.023(2) 0.018(3) 0.004(2)
C40 0.072(3) 0.058(3) 0.055(3) 0.025(2) 0.009(2) 0.001(3)
C41 0.082(3) 0.069(3) 0.051(3) 0.016(2) 0.021(2) -0.003(3)
C42 0.079(3) 0.073(3) 0.040(2) 0.000(2) 0.025(2) -0.003(3)
C43 0.080(3) 0.069(3) 0.043(2) -0.007(2) 0.010(2) -0.002(3)
C44 0.081(3) 0.056(3) 0.046(3) -0.018(2) 0.006(2) 0.001(3)
C45 0.076(3) 0.054(3) 0.061(3) -0.019(2) 0.003(3) -0.009(3)
C46 0.071(3) 0.040(2) 0.070(3) -0.018(2) 0.015(3) -0.007(2)
C47 0.073(3) 0.040(2) 0.084(3) -0.007(2) 0.030(3) -0.012(2)
C48 0.082(3) 0.038(2) 0.086(3) 0.009(2) 0.030(3) 0.001(2)
C49 0.076(3) 0.043(2) 0.075(3) 0.022(2) 0.035(2) 0.002(2)
C50 0.077(3) 0.058(3) 0.075(3) 0.016(3) 0.036(2) -0.007(3)
C51 0.082(3) 0.072(3) 0.055(3) 0.017(2) 0.040(2) -0.006(3)
C52 0.090(3) 0.082(3) 0.050(3) 0.022(3) 0.025(3) 0.000(3)
C53 0.086(3) 0.087(3) 0.040(3) 0.002(2) 0.023(3) -0.001(3)
C54 0.081(3) 0.086(3) 0.047(3) -0.007(2) 0.038(2) 0.000(3)
C55 0.078(3) 0.076(3) 0.056(3) -0.018(3) 0.036(2) 0.010(3)
C56 0.082(3) 0.071(3) 0.061(3) -0.026(3) 0.023(3) 0.005(3)
C57 0.072(3) 0.054(3) 0.069(3) -0.026(2) 0.020(3) 0.002(3)
C58 0.074(3) 0.048(3) 0.082(3) -0.011(3) 0.024(3) 0.013(2)
C59 0.075(3) 0.037(2) 0.087(3) 0.003(2) 0.033(3) 0.010(2)
C60 0.071(3) 0.044(3) 0.084(3) 0.014(3) 0.018(3) 0.013(2)
C61 0.061(3) 0.057(3) 0.079(3) 0.009(3) 0.012(3) 0.016(2)
C62 0.059(3) 0.064(3) 0.065(3) 0.007(3) 0.005(2) 0.012(3)
C63 0.070(3) 0.064(3) 0.055(3) 0.011(2) 0.001(2) 0.006(3)
C64 0.064(3) 0.060(3) 0.039(3) -0.002(2) -0.002(2) 0.002(2)
C65 0.064(3) 0.067(3) 0.059(3) -0.005(3) -0.005(3) -0.006(3)
C66 0.062(3) 0.056(3) 0.061(3) -0.009(2) -0.002(2) -0.018(2)
C67 0.059(3) 0.059(3) 0.074(3) -0.006(3) 0.011(3) -0.023(2)
C68 0.066(3) 0.049(3) 0.083(3) 0.001(3) 0.023(3) -0.020(2)
C69 0.060(3) 0.052(3) 0.077(3) 0.007(2) 0.036(2) -0.016(2)
C70 0.056(3) 0.067(3) 0.083(3) 0.005(3) 0.035(2) -0.014(2)
C71 0.059(3) 0.078(3) 0.074(3) 0.000(3) 0.045(2) -0.007(3)
C72 0.079(3) 0.083(3) 0.063(3) 0.004(3) 0.045(2) -0.005(3)
C73 0.053(3) 0.077(3) 0.081(3) -0.011(3) 0.040(2) 0.005(3)
C74 0.067(3) 0.072(3) 0.076(3) -0.014(3) 0.037(2) 0.011(3)
C75 0.060(3) 0.056(3) 0.075(3) -0.009(2) 0.032(2) 0.018(2)
C76 0.060(3) 0.065(3) 0.085(3) 0.002(3) 0.021(3) 0.020(3)
C77 0.048(3) 0.069(3) 0.085(3) -0.005(3) 0.022(2) 0.006(2)
C78 0.042(3) 0.069(3) 0.076(3) -0.003(3) 0.014(3) -0.001(2)
C79 0.053(3) 0.070(3) 0.067(3) -0.002(3) 0.001(3) 0.000(2)
C80 0.049(3) 0.066(3) 0.081(3) 0.001(3) 0.019(2) -0.014(2)
Ni1 0.0201(4) 0.0281(9) 0.0253(4) 0.0031(4) 0.0086(3) 0.0010(3)
Ni2 0.014(3) 0.036(3) 0.023(3) 0.005(3) 0.009(2) 0.001(3)
N1P 0.0241(17) 0.045(2) 0.0265(17) 0.0003(16) 0.0093(14) 0.0035(16)
N2P 0.0233(17) 0.0357(19) 0.0303(17) 0.0011(15) 0.0093(14) 0.0000(15)
N3P 0.0222(16) 0.0391(18) 0.0287(16) 0.0048(15) 0.0093(14) 0.0022(15)
N4P 0.0225(16) 0.0425(19) 0.0289(16) 0.0060(15) 0.0098(14) 0.0023(15)
C1P 0.029(2) 0.041(2) 0.0297(19) -0.0030(18) 0.0090(17) 0.0028(18)
C2P 0.031(2) 0.037(2) 0.034(2) -0.0031(19) 0.0090(18) 0.0014(19)
C3P 0.0274(19) 0.036(2) 0.034(2) -0.0006(18) 0.0105(17) -0.0010(17)
C4P 0.029(2) 0.040(2) 0.040(2) -0.0012(19) 0.0117(18) -0.0019(18)
C5P 0.034(2) 0.040(3) 0.052(3) 0.002(2) 0.018(2) -0.002(2)
C6P 0.046(3) 0.043(3) 0.070(4) 0.011(3) 0.019(3) -0.002(3)
C7P 0.027(2) 0.040(2) 0.036(2) -0.0018(19) 0.0106(17) -0.0039(18)
C8P 0.029(2) 0.041(3) 0.043(3) -0.001(2) 0.014(2) -0.003(2)
C9P 0.038(3) 0.047(3) 0.044(3) -0.002(3) 0.020(2) -0.006(2)
C10P 0.0236(19) 0.040(2) 0.0298(19) -0.0013(18) 0.0073(16) 0.0001(17)
C11P 0.021(2) 0.042(2) 0.029(2) 0.0013(18) 0.0089(18) 0.0006(18)
C12P 0.0243(19) 0.040(2) 0.0287(19) 0.0034(18) 0.0081(16) 0.0035(17)
C13P 0.0267(19) 0.038(2) 0.031(2) 0.0061(18) 0.0080(17) 0.0055(18)
C14P 0.029(2) 0.040(3) 0.039(2) 0.003(2) 0.013(2) 0.005(2)
C15P 0.040(3) 0.047(3) 0.040(3) 0.000(2) 0.018(2) 0.004(3)
C16P 0.0274(19) 0.037(2) 0.033(2) 0.0060(18) 0.0095(17) 0.0045(18)
C17P 0.032(2) 0.039(3) 0.045(3) 0.005(2) 0.015(2) 0.004(2)
C18P 0.041(3) 0.044(3) 0.058(4) -0.003(3) 0.012(3) 0.000(3)
C19P 0.0261(19) 0.041(2) 0.0290(19) 0.0047(18) 0.0081(16) 0.0046(18)
C20P 0.028(2) 0.041(2) 0.032(2) 0.0078(19) 0.0096(18) 0.0014(19)
C21P 0.027(2) 0.047(2) 0.031(2) 0.0080(19) 0.0080(17) -0.0019(18)
C22P 0.031(2) 0.048(2) 0.038(2) 0.011(2) 0.0134(18) -0.0003(19)
C23P 0.038(3) 0.049(3) 0.053(3) 0.011(2) 0.020(2) -0.001(2)
C24P 0.053(4) 0.053(4) 0.085(5) 0.002(4) 0.013(4) -0.011(3)
C25P 0.030(2) 0.052(2) 0.036(2) 0.011(2) 0.0109(18) 0.000(2)
C26P 0.032(2) 0.061(3) 0.046(3) 0.012(3) 0.016(2) 0.000(2)
C27P 0.030(3) 0.104(6) 0.069(4) 0.018(4) 0.017(3) -0.004(3)
C28P 0.0264(19) 0.050(2) 0.029(2) 0.0078(19) 0.0078(17) 0.0008(19)
C29P 0.028(2) 0.053(3) 0.028(2) 0.003(2) 0.0094(19) 0.005(2)
C30P 0.026(2) 0.049(2) 0.0274(19) 0.0012(18) 0.0084(17) 0.0036(18)
C31P 0.032(2) 0.049(2) 0.032(2) -0.0023(19) 0.0123(17) 0.0054(19)
C32P 0.035(3) 0.054(3) 0.043(3) -0.006(2) 0.017(2) 0.003(2)
C33P 0.031(3) 0.095(5) 0.058(4) -0.006(4) 0.019(3) 0.001(3)
C34P 0.032(2) 0.046(2) 0.032(2) -0.0032(19) 0.0108(17) 0.0050(19)
C35P 0.037(3) 0.047(3) 0.043(3) -0.006(2) 0.016(2) 0.007(2)
C36P 0.050(4) 0.050(4) 0.057(4) 0.000(3) 0.015(3) 0.012(3)
S1S 0.0697(13) 0.0558(11) 0.0872(15) 0.0020(10) 0.0248(11) 0.0060(10)
S2S 0.0727(13) 0.0569(11) 0.0798(14) -0.0030(10) 0.0335(11) -0.0036(10)
C1S 0.048(4) 0.070(4) 0.059(4) 0.000(3) 0.024(3) -0.001(3)
C2S 0.053(3) 0.043(3) 0.065(3) 0.006(2) 0.020(3) -0.002(2)
C3S 0.052(3) 0.045(3) 0.058(3) -0.001(2) 0.013(3) -0.002(2)
C4S 0.051(3) 0.042(3) 0.054(3) -0.001(2) 0.013(2) 0.005(2)
C5S 0.045(3) 0.042(3) 0.058(3) -0.006(2) 0.022(2) 0.000(2)
C6S 0.043(3) 0.052(3) 0.059(3) 0.005(2) 0.022(2) 0.003(2)
C7S 0.046(3) 0.046(3) 0.066(3) 0.019(2) 0.028(2) 0.009(2)
C8S 0.137(8) 0.063(5) 0.120(7) -0.004(4) 0.079(6) 0.006(5)
C9S 0.139(7) 0.067(4) 0.127(6) -0.003(4) 0.069(6) 0.006(4)
C10S 0.135(8) 0.057(4) 0.130(7) -0.001(4) 0.069(6) 0.007(5)
U3 0.0252(6) 0.0502(16) 0.0372(9) -0.0044(9) 0.0032(5) -0.0052(7)
U4 0.050(2) 0.059(2) 0.048(2) 0.001(2) -0.001(2) 0.009(2)
U5 0.045(3) 0.043(3) 0.033(3) 0.011(2) 0.000(3) 0.005(3)
U6 0.038(2) 0.059(2) 0.049(2) -0.004(2) 0.004(2) 0.006(2)
U7 0.038(2) 0.060(2) 0.046(2) -0.003(2) 0.005(2) -0.003(2)
U8 0.033(3) 0.057(3) 0.045(3) -0.006(3) 0.009(2) 0.002(2)
U9 0.030(3) 0.044(3) 0.036(3) 0.003(3) 0.002(2) 0.003(3)
U10 0.0181(19) 0.044(3) 0.039(3) -0.001(3) 0.006(2) 0.002(3)
U11 0.053(3) 0.055(3) 0.044(2) -0.007(2) 0.001(2) -0.001(2)
U12 0.036(3) 0.056(3) 0.044(3) -0.007(3) 0.005(2) 0.002(2)
U13 0.053(3) 0.049(3) 0.038(3) -0.008(2) 0.006(2) 0.010(2)
U14 0.047(3) 0.056(3) 0.043(3) -0.004(3) 0.002(3) 0.000(3)

loop_
_atom_type_symbol
_atom_type_description
_atom_type_scat_dispersion_real
_atom_type_scat_dispersion_imag
_atom_type_scat_source
C C 0.0050 0.0020 'International Tables Vol C Tables 4.2.6.8 and 6.1.1.4'
H H 0.0000 0.0000 'International Tables Vol C Tables 4.2.6.8 and 6.1.1.4'
N N 0.0100 0.0050 'International Tables Vol C Tables 4.2.6.8 and 6.1.1.4'
Ni Ni 0.2990 1.4600 'International Tables Vol C Tables 4.2.6.8 and 6.1.1.4'
S S 0.1600 0.1700 'International Tables Vol C Tables 4.2.6.8 and 6.1.1.4'
U U -6.2230 5.2100 'International Tables Vol C Tables 4.2.6.8 and 6.1.1.4'

loop_
_geom_angle_atom_site_label_1
_geom_angle_atom_site_label_2
_geom_angle_atom_site_label_3
_geom_angle
_geom_angle_site_symmetry_1
_geom_angle_site_symmetry_3
C81 U1 C1 126.9(3) . .
C81 U1 C2 137.4(3) . .
C81 U1 C3 157.3(3) . .
C81 U1 C4 160.6(3) . .
C81 U1 C5 143.1(3) . .
C81 U1 C6 129.5(3) . .
C81 U1 C7 100.5(3) . .
C81 U1 C9 94.5(3) . .
C81 U1 C12 107.5(3) . .
C81 U1 C15 127.2(3) . .
C82 U1 C81 29.7(3) . .
C82 U1 C1 140.5(3) . .
C82 U1 C2 127.0(3) . .
C82 U1 C3 129.4(3) . .
C82 U1 C4 140.9(3) . .
C82 U1 C5 156.9(3) . .
C82 U1 C6 158.9(3) . .
C82 U1 C7 130.3(3) . .
C82 U1 C9 112.6(3) . .
C82 U1 C12 94.8(3) . .
C82 U1 C15 97.5(3) . .
C1 U1 C2 34.7(3) . .
C1 U1 C3 59.9(3) . .
C1 U1 C4 71.1(3) . .
C1 U1 C5 62.3(3) . .
C1 U1 C6 35.9(3) . .
C1 U1 C7 52.0(3) . .
C1 U1 C9 32.5(3) . .
C1 U1 C12 56.7(3) . .
C1 U1 C15 90.1(3) . .
C2 U1 C3 33.9(3) . .
C2 U1 C4 61.0(3) . .
C2 U1 C5 73.1(3) . .
C2 U1 C6 63.0(3) . .
C2 U1 C7 85.8(3) . .
C2 U1 C9 58.4(3) . .
C2 U1 C12 32.5(3) . .
C2 U1 C15 57.1(3) . .
C3 U1 C4 32.9(3) . .
C3 U1 C5 59.2(3) . .
C3 U1 C6 70.2(3) . .
C3 U1 C7 99.2(3) . .
C3 U1 C9 90.0(3) . .
C3 U1 C12 55.7(3) . .
C3 U1 C15 33.3(3) . .
C4 U1 C5 32.7(3) . .
C4 U1 C7 85.3(3) . .
C4 U1 C9 103.2(3) . .
C4 U1 C12 88.2(3) . .
C4 U1 C15 51.6(3) . .
C5 U1 C7 54.2(3) . .
C5 U1 C9 87.0(3) . .
C5 U1 C12 105.6(3) . .
C5 U1 C15 84.2(3) . .
C6 U1 C4 59.2(3) . .
C6 U1 C5 33.7(3) . .
C6 U1 C7 29.1(3) . .
C6 U1 C9 53.7(3) . .
C6 U1 C12 91.5(3) . .
C6 U1 C15 102.9(3) . .
C7 U1 C15 132.0(3) . .
C9 U1 C7 49.0(3) . .
C9 U1 C12 62.0(3) . .
C9 U1 C15 114.7(3) . .
C12 U1 C7 106.4(3) . .
C12 U1 C15 58.9(3) . .
C81 U2 C82 29.9(3) . .
C81 U2 C61 158.1(3) . .
C81 U2 C62 153.3(3) . .
C81 U2 C63 124.4(3) . .
C81 U2 C65 108.7(3) . .
C81 U2 C73 103.7(3) . .
C81 U2 C76 147.9(3) . .
C81 U2 C77 134.6(3) . .
C81 U2 C78 127.4(3) . .
C81 U2 C79 136.2(3) . .
C81 U2 C80 95.7(3) . .
C82 U2 C61 132.1(3) . .
C82 U2 C62 156.1(3) . .
C82 U2 C63 134.9(3) . .
C82 U2 C65 138.4(3) . .
C82 U2 C73 89.5(3) . .
C82 U2 C76 119.5(3) . .
C82 U2 C77 122.5(3) . .
C82 U2 C78 137.9(3) . .
C82 U2 C79 165.0(3) . .
C82 U2 C80 111.2(3) . .
C61 U2 C63 53.6(3) . .
C61 U2 C65 85.5(3) . .
C61 U2 C73 83.9(3) . .
C61 U2 C80 105.8(3) . .
C62 U2 C61 32.3(3) . .
C62 U2 C63 29.3(3) . .
C62 U2 C65 53.7(3) . .
C62 U2 C73 102.4(3) . .
C62 U2 C76 57.1(3) . .
C62 U2 C80 92.6(3) . .
C65 U2 C63 47.9(3) . .
C65 U2 C73 115.5(3) . .
C73 U2 C63 131.6(3) . .
C76 U2 C61 31.1(3) . .
C76 U2 C63 83.5(3) . .
C76 U2 C65 102.0(3) . .
C76 U2 C73 53.0(3) . .
C76 U2 C80 90.0(3) . .
C77 U2 C61 59.4(3) . .
C77 U2 C62 69.9(3) . .
C77 U2 C63 98.9(3) . .
C77 U2 C65 89.6(3) . .
C77 U2 C73 33.3(3) . .
C77 U2 C76 34.8(3) . .
C77 U2 C78 34.1(3) . .
C77 U2 C79 60.7(3) . .
C77 U2 C80 55.6(3) . .
C78 U2 C61 74.1(3) . .
C78 U2 C62 64.5(3) . .
C78 U2 C63 86.5(3) . .
C78 U2 C65 58.5(3) . .
C78 U2 C73 57.4(3) . .
C78 U2 C76 63.0(3) . .
C78 U2 C79 35.8(4) . .
C78 U2 C80 31.7(3) . .
C79 U2 C61 62.8(3) . .
C79 U2 C62 37.2(3) . .
C79 U2 C63 51.6(3) . .
C79 U2 C65 30.8(3) . .
C79 U2 C73 91.2(3) . .
C79 U2 C76 72.0(3) . .
C79 U2 C80 57.0(3) . .
C80 U2 C63 106.6(3) . .
C80 U2 C65 63.0(3) . .
C80 U2 C73 59.6(3) . .
U2 C81 U1 107.3(3) . .
C82 C81 U1 73.6(6) . .
C82 C81 U2 76.9(5) . .
U1 C82 U2 107.1(3) . .
C81 C82 U1 76.7(6) . .
C81 C82 U2 73.2(5) . .
C2 C1 U1 73.0(5) . .
C2 C1 C6 120.1(9) . .
C2 C1 C9 120.4(8) . .
C6 C1 U1 73.8(4) . .
C9 C1 U1 85.3(4) . .
C9 C1 C6 104.8(8) . .
C1 C2 U1 72.3(5) . .
C1 C2 C12 115.0(8) . .
C3 C2 U1 73.5(5) . .
C3 C2 C1 115.9(9) . .
C3 C2 C12 114.3(9) . .
C12 C2 U1 85.5(5) . .
C2 C3 U1 72.6(5) . .
C2 C3 C15 117.6(9) . .
C4 C3 U1 76.3(5) . .
C4 C3 C2 125.4(9) . .
C4 C3 C15 104.9(8) . .
C15 C3 U1 88.4(4) . .
C3 C4 U1 70.7(5) . .
C3 C4 C5 120.9(9) . .
C3 C4 C17 109.9(8) . .
C5 C4 U1 74.6(5) . .
C17 C4 U1 92.1(5) . .
C17 C4 C5 117.8(9) . .
C4 C5 U1 72.7(5) . .
C4 C5 C6 117.7(9) . .
C4 C5 C20 118.4(9) . .
C6 C5 U1 70.6(4) . .
C20 C5 U1 96.6(5) . .
C20 C5 C6 114.3(8) . .
C1 C6 U1 70.3(4) . .
C5 C6 U1 75.7(4) . .
C5 C6 C1 120.0(8) . .
C7 C6 U1 90.8(5) . .
C7 C6 C1 108.0(8) . .
C7 C6 C5 120.6(9) . .
C6 C7 U1 60.1(4) . .
C6 C7 C8 109.5(9) . .
C6 C7 C22 124.7(9) . .
C8 C7 U1 82.3(5) . .
C8 C7 C22 118.1(8) . .
C22 C7 U1 99.6(5) . .
C7 C8 U1 70.4(4) . .
C7 C8 C9 110.8(8) . .
C7 C8 C25 121.6(8) . .
C9 C8 U1 65.3(4) . .
C9 C8 C25 121.2(8) . .
C25 C8 U1 108.2(4) . .
C1 C9 U1 62.2(4) . .
C8 C9 U1 86.5(5) . .
C8 C9 C1 106.7(8) . .
C10 C9 U1 94.3(5) . .
C10 C9 C1 124.2(9) . .
C10 C9 C8 122.5(9) . .
C9 C10 C11 120.4(10) . .
C9 C10 C27 117.2(9) . .
C11 C10 C27 115.0(9) . .
C10 C11 C12 119.6(9) . .
C10 C11 C30 125.5(9) . .
C30 C11 C12 105.6(8) . .
C2 C12 U1 62.0(5) . .
C2 C12 C11 119.8(9) . .
C11 C12 U1 90.2(5) . .
C13 C12 U1 95.9(5) . .
C13 C12 C2 127.6(10) . .
C13 C12 C11 106.0(9) . .
C12 C13 C14 118.0(10) . .
C31 C13 C12 112.0(9) . .
C31 C13 C14 121.5(10) . .
C13 C14 C34 115.9(10) . .
C15 C14 C13 121.1(10) . .
C15 C14 C34 115.5(9) . .
C3 C15 U1 58.3(4) . .
C14 C15 U1 92.8(5) . .
C14 C15 C3 121.1(9) . .
C16 C15 U1 88.7(5) . .
C16 C15 C3 104.8(8) . .
C16 C15 C14 126.4(9) . .
C15 C16 C17 112.8(9) . .
C15 C16 C36 120.5(9) . .
C17 C16 C36 119.3(8) . .
C4 C17 U1 58.9(4) . .
C16 C17 U1 84.9(5) . .
C16 C17 C4 107.2(8) . .
C16 C17 C18 121.9(8) . .
C18 C17 U1 101.1(5) . .
C18 C17 C4 125.4(8) . .
C17 C18 C19 116.2(8) . .
C38 C18 C17 118.8(8) . .
C38 C18 C19 116.8(8) . .
C20 C19 C18 119.2(8) . .
C41 C19 C18 119.4(8) . .
C41 C19 C20 111.8(8) . .
C19 C20 C5 122.6(8) . .
C21 C20 C5 124.8(9) . .
C21 C20 C19 105.3(9) . .
C20 C21 C22 122.0(9) . .
C20 C21 C42 111.8(9) . .
C42 C21 C22 116.7(8) . .
C21 C22 C7 113.2(8) . .
C23 C22 C7 120.3(8) . .
C23 C22 C21 119.3(8) . .
C22 C23 C24 120.6(8) . .
C22 C23 C44 122.6(8) . .
C44 C23 C24 106.0(8) . .
C25 C24 C23 118.9(8) . .
C25 C24 C46 126.6(8) . .
C46 C24 C23 103.7(7) . .
C24 C25 C8 120.2(8) . .
C24 C25 C26 117.3(9) . .
C26 C25 C8 115.7(8) . .
C25 C26 C48 118.6(8) . .
C27 C26 C25 122.7(9) . .
C27 C26 C48 109.1(8) . .
C26 C27 C10 120.4(8) . .
C28 C27 C10 120.2(9) . .
C28 C27 C26 109.4(8) . .
C27 C28 C29 122.4(8) . .
C27 C28 C49 110.0(8) . .
C49 C28 C29 117.0(8) . .
C30 C29 C28 115.2(9) . .
C52 C29 C28 116.3(9) . .
C52 C29 C30 120.8(9) . .
C11 C30 C31 107.8(9) . .
C29 C30 C11 121.4(9) . .
C29 C30 C31 121.6(10) . .
C13 C31 C30 108.6(9) . .
C13 C31 C32 124.5(9) . .
C32 C31 C30 116.8(9) . .
C31 C32 C33 113.8(10) . .
C53 C32 C31 123.7(9) . .
C53 C32 C33 117.0(10) . .
C34 C33 C32 121.8(9) . .
C34 C33 C56 110.3(9) . .
C56 C33 C32 117.0(9) . .
C33 C34 C14 122.0(9) . .
C33 C34 C35 107.6(8) . .
C35 C34 C14 120.3(9) . .
C34 C35 C36 122.1(8) . .
C34 C35 C57 112.3(9) . .
C57 C35 C36 115.0(8) . .
C35 C36 C16 114.7(8) . .
C37 C36 C16 117.7(8) . .
C37 C36 C35 120.3(8) . .
C36 C37 C38 123.6(8) . .
C36 C37 C59 121.7(8) . .
C59 C37 C38 104.8(7) . .
C18 C38 C37 118.6(8) . .
C39 C38 C18 123.5(8) . .
C39 C38 C37 107.3(7) . .
C38 C39 C40 118.0(8) . .
C38 C39 C60 111.0(8) . .
C60 C39 C40 120.7(8) . .
C41 C40 C39 118.4(8) . .
C41 C40 C63 120.5(8) . .
C63 C40 C39 113.5(8) . .
C19 C41 C42 105.3(8) . .
C40 C41 C19 123.5(8) . .
C40 C41 C42 120.9(8) . .
C21 C42 C41 105.8(8) . .
C43 C42 C21 124.6(8) . .
C43 C42 C41 119.2(8) . .
C42 C43 C44 117.4(9) . .
C42 C43 C64 120.9(8) . .
C44 C43 C64 114.4(8) . .
C23 C44 C43 118.8(8) . .
C45 C44 C23 111.1(8) . .
C45 C44 C43 120.4(8) . .
C44 C45 C46 106.4(8) . .
C44 C45 C66 123.7(8) . .
C46 C45 C66 120.7(8) . .
C24 C46 C45 112.8(8) . .
C24 C46 C47 116.1(8) . .
C45 C46 C47 121.3(8) . .
C48 C47 C46 119.3(8) . .
C48 C47 C68 118.0(8) . .
C68 C47 C46 115.8(8) . .
C26 C48 C49 104.0(8) . .
C47 C48 C26 121.6(8) . .
C47 C48 C49 124.2(8) . .
C28 C49 C48 107.5(7) . .
C50 C49 C28 125.3(8) . .
C50 C49 C48 116.9(8) . .
C49 C50 C51 116.8(8) . .
C49 C50 C69 119.8(8) . .
C69 C50 C51 116.3(8) . .
C52 C51 C50 117.7(8) . .
C52 C51 C72 113.0(9) . .
C72 C51 C50 120.1(8) . .
C29 C52 C53 119.3(9) . .
C51 C52 C29 126.5(9) . .
C51 C52 C53 104.9(9) . .
C32 C53 C52 117.7(9) . .
C32 C53 C54 127.0(9) . .
C54 C53 C52 105.0(9) . .
C53 C54 C55 117.4(9) . .
C53 C54 C72 112.7(9) . .
C72 C54 C55 118.8(9) . .
C56 C55 C54 115.9(9) . .
C56 C55 C74 121.7(9) . .
C74 C55 C54 114.6(8) . .
C33 C56 C57 106.4(8) . .
C55 C56 C33 125.0(9) . .
C55 C56 C57 118.4(8) . .
C35 C57 C56 103.3(8) . .
C58 C57 C35 126.2(9) . .
C58 C57 C56 120.0(8) . .
C57 C58 C59 117.6(9) . .
C57 C58 C75 120.1(9) . .
C59 C58 C75 115.7(8) . .
C58 C59 C37 118.7(8) . .
C58 C59 C60 121.3(8) . .
C60 C59 C37 109.6(8) . .
C39 C60 C59 107.2(8) . .
C39 C60 C61 123.7(8) . .
C59 C60 C61 122.2(8) . .
C60 C61 U2 97.3(5) . .
C62 C61 U2 71.5(5) . .
C62 C61 C60 114.3(8) . .
C76 C61 U2 72.7(5) . .
C76 C61 C60 116.8(8) . .
C76 C61 C62 119.9(9) . .
C61 C62 U2 76.2(5) . .
C61 C62 C79 121.6(8) . .
C63 C62 U2 90.2(5) . .
C63 C62 C61 122.7(9) . .
C63 C62 C79 103.6(8) . .
C79 C62 U2 69.6(4) . .
C40 C63 U2 101.9(5) . .
C40 C63 C64 118.3(8) . .
C62 C63 U2 60.5(4) . .
C62 C63 C40 124.3(8) . .
C62 C63 C64 111.5(8) . .
C64 C63 U2 82.8(5) . .
C43 C64 U2 109.4(5) . .
C63 C64 U2 69.0(4) . .
C63 C64 C43 120.2(8) . .
C65 C64 U2 65.0(4) . .
C65 C64 C43 125.9(8) . .
C65 C64 C63 107.8(8) . .
C64 C65 U2 88.1(5) . .
C64 C65 C66 120.6(9) . .
C64 C65 C79 111.5(8) . .
C66 C65 U2 92.5(5) . .
C79 C65 U2 62.1(5) . .
C79 C65 C66 120.7(9) . .
C65 C66 C45 114.7(8) . .
C67 C66 C45 115.6(8) . .
C67 C66 C65 122.0(9) . .
C66 C67 C68 126.3(9) . .
C66 C67 C80 118.9(8) . .
C68 C67 C80 104.6(8) . .
C67 C68 C47 120.0(8) . .
C67 C68 C69 111.4(8) . .
C69 C68 C47 118.9(8) . .
C50 C69 C68 121.9(8) . .
C50 C69 C70 122.5(8) . .
C70 C69 C68 106.9(8) . .
C71 C70 C69 119.2(8) . .
C80 C70 C69 110.2(8) . .
C80 C70 C71 122.0(8) . .
C70 C71 C72 120.7(9) . .
C70 C71 C73 116.8(8) . .
C72 C71 C73 115.4(8) . .
C51 C72 C54 104.4(9) . .
C51 C72 C71 121.1(9) . .
C71 C72 C54 124.0(9) . .
C71 C73 U2 92.6(4) . .
C71 C73 C77 121.6(8) . .
C74 C73 U2 90.4(5) . .
C74 C73 C71 123.0(9) . .
C74 C73 C77 108.3(8) . .
C77 C73 U2 58.9(4) . .
C73 C74 C55 123.9(9) . .
C73 C74 C75 108.8(8) . .
C75 C74 C55 119.9(8) . .
C58 C75 U2 99.7(4) . .
C74 C75 U2 85.0(5) . .
C74 C75 C58 119.7(8) . .
C74 C75 C76 112.0(8) . .
C76 C75 U2 58.0(4) . .
C76 C75 C58 121.2(8) . .
C61 C76 U2 76.1(5) . .
C61 C76 C75 122.3(9) . .
C61 C76 C77 120.9(9) . .
C75 C76 U2 92.8(5) . .
C75 C76 C77 106.3(8) . .
C77 C76 U2 69.5(4) . .
C73 C77 U2 87.8(4) . .
C76 C77 U2 75.7(5) . .
C76 C77 C73 104.4(8) . .
C78 C77 U2 73.4(5) . .
C78 C77 C73 117.7(8) . .
C78 C77 C76 125.7(9) . .
C77 C78 U2 72.5(5) . .
C77 C78 C79 114.3(8) . .
C77 C78 C80 115.5(9) . .
C79 C78 U2 72.2(5) . .
C80 C78 U2 86.2(5) . .
C80 C78 C79 115.2(8) . .
C62 C79 U2 73.2(4) . .
C65 C79 U2 87.2(5) . .
C65 C79 C62 105.5(9) . .
C65 C79 C78 122.4(8) . .
C78 C79 U2 72.0(5) . .
C78 C79 C62 117.5(8) . .
C67 C80 U2 91.1(4) . .
C70 C80 U2 94.3(5) . .
C70 C80 C67 106.9(8) . .
C70 C80 C78 126.3(9) . .
C78 C80 U2 62.1(4) . .
C78 C80 C67 120.0(8) . .
N1P Ni1 N3P 177.94(19) . .
N1P Ni1 N4P 90.3(2) . .
N2P Ni1 N1P 89.9(2) . .
N2P Ni1 N3P 90.46(19) . .
N2P Ni1 N4P 177.51(19) . .
N3P Ni1 N4P 89.2(2) . .
C1P N1P Ni1 127.8(4) . .
C1P N1P C30P 104.4(5) . .
C30P N1P Ni1 127.7(4) . .
C3P N2P Ni1 128.2(4) . .
C3P N2P C10P 104.2(4) . .
C10P N2P Ni1 127.6(4) . .
C12P N3P Ni1 126.9(4) . .
C19P N3P Ni1 128.8(4) . .
C19P N3P C12P 104.3(4) . .
C21P N4P Ni1 128.1(4) . .
C21P N4P C28P 104.4(5) . .
C28P N4P Ni1 127.5(4) . .
N1P C1P C34P 111.5(5) . .
C2P C1P N1P 125.3(5) . .
C2P C1P C34P 123.2(5) . .
C1P C2P H2P 118.0 . .
C1P C2P C3P 124.1(5) . .
C3P C2P H2P 118.0 . .
N2P C3P C2P 124.7(5) . .
N2P C3P C4P 111.5(5) . .
C2P C3P C4P 123.8(5) . .
C3P C4P C5P 124.5(5) . .
C7P C4P C3P 106.0(5) . .
C7P C4P C5P 129.4(5) . .
C4P C5P H5PA 109.1 . .
C4P C5P H5PB 109.1 . .
C4P C5P C6P 112.6(5) . .
H5PA C5P H5PB 107.8 . .
C6P C5P H5PA 109.1 . .
C6P C5P H5PB 109.1 . .
C5P C6P H6PA 109.5 . .
C5P C6P H6PB 109.5 . .
C5P C6P H6PC 109.5 . .
H6PA C6P H6PB 109.5 . .
H6PA C6P H6PC 109.5 . .
H6PB C6P H6PC 109.5 . .
C4P C7P C8P 128.6(5) . .
C4P C7P C10P 106.8(5) . .
C10P C7P C8P 124.6(5) . .
C7P C8P H8PA 109.1 . .
C7P C8P H8PB 109.1 . .
C7P C8P C9P 112.5(5) . .
H8PA C8P H8PB 107.8 . .
C9P C8P H8PA 109.1 . .
C9P C8P H8PB 109.1 . .
C8P C9P H9PA 109.5 . .
C8P C9P H9PB 109.5 . .
C8P C9P H9PC 109.5 . .
H9PA C9P H9PB 109.5 . .
H9PA C9P H9PC 109.5 . .
H9PB C9P H9PC 109.5 . .
N2P C10P C7P 111.6(5) . .
C11P C10P N2P 124.7(5) . .
C11P C10P C7P 123.8(5) . .
C10P C11P H11P 117.4 . .
C12P C11P C10P 125.1(5) . .
C12P C11P H11P 117.4 . .
N3P C12P C13P 110.8(5) . .
C11P C12P N3P 125.3(5) . .
C11P C12P C13P 123.9(5) . .
C12P C13P C14P 123.8(5) . .
C16P C13P C12P 106.9(5) . .
C16P C13P C14P 129.3(5) . .
C13P C14P H14A 108.9 . .
C13P C14P H14B 108.9 . .
C13P C14P C15P 113.2(5) . .
H14A C14P H14B 107.8 . .
C15P C14P H14A 108.9 . .
C15P C14P H14B 108.9 . .
C14P C15P H15A 109.5 . .
C14P C15P H15B 109.5 . .
C14P C15P H15C 109.5 . .
H15A C15P H15B 109.5 . .
H15A C15P H15C 109.5 . .
H15B C15P H15C 109.5 . .
C13P C16P C17P 128.3(5) . .
C13P C16P C19P 106.0(5) . .
C19P C16P C17P 125.6(5) . .
C16P C17P H17A 109.1 . .
C16P C17P H17B 109.1 . .
C16P C17P C18P 112.5(5) . .
H17A C17P H17B 107.8 . .
C18P C17P H17A 109.1 . .
C18P C17P H17B 109.1 . .
C17P C18P H18A 109.5 . .
C17P C18P H18B 109.5 . .
C17P C18P H18C 109.5 . .
H18A C18P H18B 109.5 . .
H18A C18P H18C 109.5 . .
H18B C18P H18C 109.5 . .
N3P C19P C16P 112.0(5) . .
N3P C19P C20P 124.7(5) . .
C20P C19P C16P 123.2(5) . .
C19P C20P H20P 118.0 . .
C19P C20P C21P 124.0(6) . .
C21P C20P H20P 118.0 . .
N4P C21P C20P 125.1(5) . .
N4P C21P C22P 112.0(5) . .
C20P C21P C22P 122.9(6) . .
C21P C22P C23P 125.5(5) . .
C25P C22P C21P 105.8(5) . .
C25P C22P C23P 128.7(5) . .
C22P C23P H23A 109.0 . .
C22P C23P H23B 109.0 . .
C22P C23P C24P 112.7(6) . .
H23A C23P H23B 107.8 . .
C24P C23P H23A 109.0 . .
C24P C23P H23B 109.0 . .
C23P C24P H24A 109.5 . .
C23P C24P H24B 109.5 . .
C23P C24P H24C 109.5 . .
H24A C24P H24B 109.5 . .
H24A C24P H24C 109.5 . .
H24B C24P H24C 109.5 . .
C22P C25P C26P 128.1(6) . .
C22P C25P C28P 107.1(5) . .
C28P C25P C26P 124.8(6) . .
C25P C26P H26A 109.3 . .
C25P C26P H26B 109.3 . .
C25P C26P C27P 111.8(5) . .
H26A C26P H26B 107.9 . .
C27P C26P H26A 109.3 . .
C27P C26P H26B 109.3 . .
C26P C27P H27A 109.5 . .
C26P C27P H27B 109.5 . .
C26P C27P H27C 109.5 . .
H27A C27P H27B 109.5 . .
H27A C27P H27C 109.5 . .
H27B C27P H27C 109.5 . .
N4P C28P C25P 110.6(5) . .
C29P C28P N4P 124.0(5) . .
C29P C28P C25P 125.3(5) . .
C28P C29P H29P 117.0 . .
C28P C29P C30P 125.9(6) . .
C30P C29P H29P 117.0 . .
N1P C30P C31P 110.9(5) . .
C29P C30P N1P 124.5(5) . .
C29P C30P C31P 124.6(5) . .
C30P C31P C32P 125.2(6) . .
C34P C31P C30P 107.0(5) . .
C34P C31P C32P 127.7(6) . .
C31P C32P H32A 109.0 . .
C31P C32P H32B 109.0 . .
C31P C32P C33P 113.0(5) . .
H32A C32P H32B 107.8 . .
C33P C32P H32A 109.0 . .
C33P C32P H32B 109.0 . .
C32P C33P H33A 109.5 . .
C32P C33P H33B 109.5 . .
C32P C33P H33C 109.5 . .
H33A C33P H33B 109.5 . .
H33A C33P H33C 109.5 . .
H33B C33P H33C 109.5 . .
C1P C34P C35P 124.6(5) . .
C31P C34P C1P 106.1(5) . .
C31P C34P C35P 129.2(5) . .
C34P C35P H35A 109.0 . .
C34P C35P H35B 109.0 . .
C34P C35P C36P 112.9(5) . .
H35A C35P H35B 107.8 . .
C36P C35P H35A 109.0 . .
C36P C35P H35B 109.0 . .
C35P C36P H36A 109.5 . .
C35P C36P H36B 109.5 . .
C35P C36P H36C 109.5 . .
H36A C36P H36B 109.5 . .
H36A C36P H36C 109.5 . .
H36B C36P H36C 109.5 . .
S1S C1S S2S 178.8(6) . .
C3S C2S H2S 119.2 . .
C7S C2S H2S 119.2 . .
C7S C2S C3S 121.6(7) . .
C2S C3S H3S 119.9 . .
C2S C3S C4S 120.1(8) . .
C4S C3S H3S 119.9 . .
C3S C4S H4S 120.0 . .
C5S C4S C3S 120.0(7) . .
C5S C4S H4S 120.0 . .
C4S C5S H5S 120.1 . .
C4S C5S C6S 119.9(7) . .
C6S C5S H5S 120.1 . .
C5S C6S H6S 120.5 . .
C5S C6S C7S 119.0(7) . .
C7S C6S H6S 120.5 . .
C2S C7S C6S 119.2(6) . .
C2S C7S H7S 120.4 . .
C6S C7S H7S 120.4 . .
C9S C8S H8S 119.3 . .
C9S C8S C10S 121.5(13) . 3_567
C10S C8S H8S 119.3 3_567 .
C8S C9S H9S 119.9 . .
C8S C9S C10S 120.3(15) . .
C10S C9S H9S 119.9 . .
C8S C10S H10S 120.9 3_567 .
C9S C10S C8S 118.2(15) . 3_567
C9S C10S H10S 120.9 . .

loop_
_geom_bond_atom_site_label_1
_geom_bond_atom_site_label_2
_geom_bond_distance
_geom_bond_site_symmetry_2
U1 C81 2.421(8) .
U1 C82 2.386(9) .
U1 C1 2.431(8) .
U1 C2 2.439(9) .
U1 C3 2.451(8) .
U1 C4 2.523(8) .
U1 C5 2.548(8) .
U1 C6 2.481(8) .
U1 C7 2.862(8) .
U1 C9 2.739(8) .
U1 C12 2.755(9) .
U1 C15 2.879(8) .
U2 C81 2.366(8) .
U2 C82 2.407(8) .
U2 C61 2.543(8) .
U2 C62 2.484(8) .
U2 C63 2.853(8) .
U2 C65 2.750(8) .
U2 C73 2.821(8) .
U2 C76 2.502(8) .
U2 C77 2.417(8) .
U2 C78 2.430(9) .
U2 C79 2.432(9) .
U2 C80 2.745(8) .
C81 C82 1.233(11) .
C1 C2 1.452(14) .
C1 C6 1.515(13) .
C1 C9 1.476(13) .
C2 C3 1.425(14) .
C2 C12 1.486(15) .
C3 C4 1.412(13) .
C3 C15 1.580(14) .
C4 C5 1.429(13) .
C4 C17 1.427(13) .
C5 C6 1.461(13) .
C5 C20 1.444(14) .
C6 C7 1.393(13) .
C7 C8 1.395(12) .
C7 C22 1.480(12) .
C8 C9 1.429(13) .
C8 C25 1.481(12) .
C9 C10 1.354(13) .
C10 C11 1.366(13) .
C10 C27 1.507(13) .
C11 C12 1.559(14) .
C11 C30 1.426(14) .
C12 C13 1.386(15) .
C13 C14 1.409(14) .
C13 C31 1.384(15) .
C14 C15 1.378(13) .
C14 C34 1.473(13) .
C15 C16 1.355(13) .
C16 C17 1.420(12) .
C16 C36 1.481(13) .
C17 C18 1.427(12) .
C18 C19 1.450(12) .
C18 C38 1.409(12) .
C19 C20 1.438(13) .
C19 C41 1.403(12) .
C20 C21 1.395(13) .
C21 C22 1.441(13) .
C21 C42 1.423(14) .
C22 C23 1.358(12) .
C23 C24 1.529(13) .
C23 C44 1.419(12) .
C24 C25 1.340(12) .
C24 C46 1.410(12) .
C25 C26 1.415(12) .
C26 C27 1.399(13) .
C26 C48 1.477(12) .
C27 C28 1.394(12) .
C28 C29 1.493(13) .
C28 C49 1.412(12) .
C29 C30 1.402(13) .
C29 C52 1.390(13) .
C30 C31 1.477(13) .
C31 C32 1.443(15) .
C32 C33 1.457(13) .
C32 C53 1.361(15) .
C33 C34 1.390(14) .
C33 C56 1.444(13) .
C34 C35 1.414(13) .
C35 C36 1.456(12) .
C35 C57 1.431(12) .
C36 C37 1.351(12) .
C37 C38 1.476(12) .
C37 C59 1.467(12) .
C38 C39 1.408(12) .
C39 C40 1.463(12) .
C39 C60 1.410(12) .
C40 C41 1.372(12) .
C40 C63 1.444(12) .
C41 C42 1.496(12) .
C42 C43 1.353(13) .
C43 C44 1.437(12) .
C43 C64 1.450(13) .
C44 C45 1.401(13) .
C45 C46 1.412(12) .
C45 C66 1.479(13) .
C46 C47 1.459(12) .
C47 C48 1.351(12) .
C47 C68 1.456(12) .
C48 C49 1.496(12) .
C49 C50 1.400(12) .
C50 C51 1.471(13) .
C50 C69 1.421(12) .
C51 C52 1.389(13) .
C51 C72 1.405(13) .
C52 C53 1.551(13) .
C53 C54 1.363(15) .
C54 C55 1.511(13) .
C54 C72 1.455(14) .
C55 C56 1.359(13) .
C55 C74 1.441(13) .
C56 C57 1.528(13) .
C57 C58 1.353(12) .
C58 C59 1.411(12) .
C58 C75 1.469(12) .
C59 C60 1.412(12) .
C60 C61 1.461(12) .
C61 C62 1.398(12) .
C61 C76 1.354(13) .
C62 C63 1.394(13) .
C62 C79 1.570(13) .
C63 C64 1.445(11) .
C64 C65 1.372(13) .
C65 C66 1.421(12) .
C65 C79 1.410(14) .
C66 C67 1.360(12) .
C67 C68 1.387(12) .
C67 C80 1.558(13) .
C68 C69 1.438(12) .
C69 C70 1.436(12) .
C70 C71 1.382(12) .
C70 C80 1.381(12) .
C71 C72 1.414(13) .
C71 C73 1.447(14) .
C73 C74 1.386(13) .
C73 C77 1.551(13) .
C74 C75 1.404(12) .
C75 C76 1.439(12) .
C76 C77 1.475(13) .
C77 C78 1.421(13) .
C78 C79 1.495(15) .
C78 C80 1.447(12) .
Ni1 N1P 1.960(5) .
Ni1 N2P 1.952(5) .
Ni1 N3P 1.976(5) .
Ni1 N4P 1.977(5) .
N1P C1P 1.374(8) .
N1P C30P 1.383(7) .
N2P C3P 1.378(7) .
N2P C10P 1.387(7) .
N3P C12P 1.389(7) .
N3P C19P 1.355(7) .
N4P C21P 1.362(8) .
N4P C28P 1.388(7) .
C1P C2P 1.369(8) .
C1P C34P 1.447(7) .
C2P H2P 0.9300 .
C2P C3P 1.378(8) .
C3P C4P 1.453(7) .
C4P C5P 1.498(8) .
C4P C7P 1.368(8) .
C5P H5PA 0.9700 .
C5P H5PB 0.9700 .
C5P C6P 1.522(9) .
C6P H6PA 0.9600 .
C6P H6PB 0.9600 .
C6P H6PC 0.9600 .
C7P C8P 1.492(7) .
C7P C10P 1.435(8) .
C8P H8PA 0.9700 .
C8P H8PB 0.9700 .
C8P C9P 1.531(8) .
C9P H9PA 0.9600 .
C9P H9PB 0.9600 .
C9P H9PC 0.9600 .
C10P C11P 1.381(8) .
C11P H11P 0.9300 .
C11P C12P 1.350(8) .
C12P C13P 1.442(8) .
C13P C14P 1.495(7) .
C13P C16P 1.347(8) .
C14P H14A 0.9700 .
C14P H14B 0.9700 .
C14P C15P 1.542(8) .
C15P H15A 0.9600 .
C15P H15B 0.9600 .
C15P H15C 0.9600 .
C16P C17P 1.509(8) .
C16P C19P 1.449(7) .
C17P H17A 0.9700 .
C17P H17B 0.9700 .
C17P C18P 1.537(9) .
C18P H18A 0.9600 .
C18P H18B 0.9600 .
C18P H18C 0.9600 .
C19P C20P 1.387(7) .
C20P H20P 0.9300 .
C20P C21P 1.388(8) .
C21P C22P 1.442(8) .
C22P C23P 1.500(9) .
C22P C25P 1.356(9) .
C23P H23A 0.9700 .
C23P H23B 0.9700 .
C23P C24P 1.544(11) .
C24P H24A 0.9600 .
C24P H24B 0.9600 .
C24P H24C 0.9600 .
C25P C26P 1.511(8) .
C25P C28P 1.436(8) .
C26P H26A 0.9700 .
C26P H26B 0.9700 .
C26P C27P 1.525(9) .
C27P H27A 0.9600 .
C27P H27B 0.9600 .
C27P H27C 0.9600 .
C28P C29P 1.370(9) .
C29P H29P 0.9300 .
C29P C30P 1.371(9) .
C30P C31P 1.442(8) .
C31P C32P 1.498(8) .
C31P C34P 1.355(9) .
C32P H32A 0.9700 .
C32P H32B 0.9700 .
C32P C33P 1.514(9) .
C33P H33A 0.9600 .
C33P H33B 0.9600 .
C33P H33C 0.9600 .
C34P C35P 1.499(9) .
C35P H35A 0.9700 .
C35P H35B 0.9700 .
C35P C36P 1.532(9) .
C36P H36A 0.9600 .
C36P H36B 0.9600 .
C36P H36C 0.9600 .
S1S C1S 1.515(8) .
S2S C1S 1.566(8) .
C2S H2S 0.9300 .
C2S C3S 1.384(10) .
C2S C7S 1.323(10) .
C3S H3S 0.9300 .
C3S C4S 1.394(10) .
C4S H4S 0.9300 .
C4S C5S 1.356(10) .
C5S H5S 0.9300 .
C5S C6S 1.403(10) .
C6S H6S 0.9300 .
C6S C7S 1.439(10) .
C7S H7S 0.9300 .
C8S H8S 0.9300 .
C8S C9S 1.33(2) .
C8S C10S 1.41(2) 3_567
C9S H9S 0.9300 .
C9S C10S 1.401(18) .
C10S H10S 0.9300 .
